data_7004975
loop_
_publ_author_name
'Chen, Yin-Qiang'
'Zhang, Jiasheng'
'Cai, Shuyi'
'Hou, Xiu-Feng'
'Schumann, Herbert'
'Jin, Guo-Xin'

_publ_section_title
;
 Syntheses and structures of heterometallic clusters by the reaction of
 o-carboranyl cobaltadichalcogenolato complexes.
;
_journal_issue 7
_journal_name_full 'Dalton transactions (Cambridge, England : 2003)'
_journal_page_first 749
_journal_page_last 758
_journal_paper_doi 10.1039/b614123d
_journal_year 2007
_chemical_formula_sum 'C14 H30 B20 Co2 Ni S4'
_chemical_formula_weight 719.19
_chemical_name_systematic
;
?
;
_space_group_IT_number 14
_symmetry_cell_setting monoclinic
_symmetry_space_group_name_Hall '-P 2ybc'
_symmetry_space_group_name_H-M 'P 1 21/c 1'
_atom_sites_solution_hydrogens geom
_atom_sites_solution_primary direct
_atom_sites_solution_secondary difmap
_audit_creation_method SHELXL-97
_cell_angle_alpha 90.00
_cell_angle_beta 99.897(6)
_cell_angle_gamma 90.00
_cell_formula_units_Z 8
_cell_length_a 11.295(4)
_cell_length_b 36.040(11)
_cell_length_c 15.458(5)
_cell_measurement_reflns_used 1005
_cell_measurement_temperature 298(2)
_cell_measurement_theta_max 20.340
_cell_measurement_theta_min 2.260
_cell_volume 6199(4)
_computing_cell_refinement 'Bruker SMART'
_computing_data_collection 'Bruker SMART'
_computing_data_reduction 'Bruker SHELXTL'
_computing_molecular_graphics 'Bruker SHELXTL'
_computing_publication_material 'Bruker SHELXTL'
_computing_structure_refinement 'SHELXL-97 (Sheldrick, 1997)'
_computing_structure_solution 'SHELXS-97 (Sheldrick, 1990)'
_diffrn_ambient_temperature 298(2)
_diffrn_measured_fraction_theta_full 0.999
_diffrn_measured_fraction_theta_max 0.999
_diffrn_measurement_device_type 'CCD area detector'
_diffrn_measurement_method 'phi and omega scans'
_diffrn_radiation_monochromator graphite
_diffrn_radiation_source 'fine-focus sealed tube'
_diffrn_radiation_type MoK\a
_diffrn_radiation_wavelength 0.71073
_diffrn_reflns_av_R_equivalents 0.1402
_diffrn_reflns_av_sigmaI/netI 0.2921
_diffrn_reflns_limit_h_max 11
_diffrn_reflns_limit_h_min -13
_diffrn_reflns_limit_k_max 42
_diffrn_reflns_limit_k_min -41
_diffrn_reflns_limit_l_max 16
_diffrn_reflns_limit_l_min -18
_diffrn_reflns_number 25934
_diffrn_reflns_theta_full 25.01
_diffrn_reflns_theta_max 25.01
_diffrn_reflns_theta_min 1.13
_diffrn_standards_decay_% 6.31
_exptl_absorpt_coefficient_mu 1.940
_exptl_absorpt_correction_T_max 0.9092
_exptl_absorpt_correction_T_min 0.8297
_exptl_absorpt_correction_type multi-scan
_exptl_absorpt_process_details sadabs
_exptl_crystal_colour brown
_exptl_crystal_density_diffrn 1.542
_exptl_crystal_density_method 'not measured'
_exptl_crystal_description prism
_exptl_crystal_F_000 2880
_exptl_crystal_size_max 0.10
_exptl_crystal_size_mid 0.10
_exptl_crystal_size_min 0.05
_refine_diff_density_max 0.564
_refine_diff_density_min -0.393
_refine_diff_density_rms 0.083
_refine_ls_extinction_method none
_refine_ls_goodness_of_fit_ref 0.706
_refine_ls_hydrogen_treatment constr
_refine_ls_matrix_type full
_refine_ls_number_parameters 779
_refine_ls_number_reflns 10928
_refine_ls_number_restraints 0
_refine_ls_restrained_S_all 0.706
_refine_ls_R_factor_all 0.1844
_refine_ls_R_factor_gt 0.0546
_refine_ls_shift/su_max 0.001
_refine_ls_shift/su_mean 0.000
_refine_ls_structure_factor_coef Fsqd
_refine_ls_weighting_details 'calc w=1/[\s^2^(Fo^2^)+(0.0174P)^2^+0.0000P] where P=(Fo^2^+2Fc^2^)/3'
_refine_ls_weighting_scheme calc
_refine_ls_wR_factor_gt 0.0809
_refine_ls_wR_factor_ref 0.1021
_reflns_number_gt 3716
_reflns_number_total 10928
_reflns_threshold_expression >2sigma(I)
_cod_data_source_file b614123d.txt
_cod_data_source_block f60311b
_cod_depositor_comments
;
The following automatic conversions were performed:
'_symmetry_cell_setting' value 'Monoclinic' changed to 'monoclinic'
according to '/home/saulius/struct/CIF-dictionaries/cif_core.dic'
dictionary named 'cif_core.dic' version 2.4.1 from 2010-06-29.

Automatic conversion script
Id: cif_fix_enum 1527 2010-12-29 10:47:43Z saulius 
;
_cod_original_cell_volume 6199(3)
_cod_original_sg_symbol_H-M P2(1)/c
_cod_database_code 7004975

loop_
_symmetry_equiv_pos_as_xyz
'x, y, z'
'-x, y+1/2, -z+1/2'
'-x, -y, -z'
'x, -y-1/2, z-1/2'

loop_
_atom_site_label
_atom_site_type_symbol
_atom_site_fract_x
_atom_site_fract_y
_atom_site_fract_z
_atom_site_U_iso_or_equiv
_atom_site_adp_type
_atom_site_occupancy
_atom_site_symmetry_multiplicity
_atom_site_calc_flag
_atom_site_refinement_flags
_atom_site_disorder_assembly
_atom_site_disorder_group
Co1A Co 0.03543(11) -0.04418(3) 0.69193(7) 0.0461(4) Uani 1 1 d . . .
Co2A Co 0.19581(11) 0.03595(3) 0.85497(7) 0.0473(4) Uani 1 1 d . . .
Ni1A Ni 0.03991(11) 0.01826(2) 0.73932(7) 0.0444(3) Uani 1 1 d . . .
S1A S -0.0808(2) -0.00355(5) 0.61047(13) 0.0490(7) Uani 1 1 d . . .
S2A S -0.0520(2) -0.02678(5) 0.80260(13) 0.0450(6) Uani 1 1 d . . .
S3A S 0.2215(2) 0.03682(5) 0.71724(13) 0.0446(6) Uani 1 1 d . . .
S4A S 0.0419(2) 0.07381(5) 0.81709(13) 0.0464(6) Uani 1 1 d . . .
C1A C -0.2209(8) -0.00886(19) 0.6474(5) 0.045(2) Uani 1 1 d . . .
C2A C -0.2040(8) -0.02078(19) 0.7504(5) 0.041(2) Uani 1 1 d . . .
C3A C 0.1918(7) 0.08535(17) 0.6874(5) 0.038(2) Uani 1 1 d . . .
C4A C 0.0983(7) 0.10556(19) 0.7428(5) 0.040(2) Uani 1 1 d . . .
C5A C 0.0875(13) -0.0742(3) 0.5941(6) 0.080(4) Uani 1 1 d . . .
H5AA H 0.0563 -0.0719 0.5311 0.096 Uiso 1 1 calc R . .
C6A C 0.1880(11) -0.0552(3) 0.6419(10) 0.079(4) Uani 1 1 d . . .
H6AA H 0.2365 -0.0367 0.6174 0.094 Uiso 1 1 calc R . .
C7A C 0.2046(11) -0.0659(3) 0.7273(9) 0.088(4) Uani 1 1 d . . .
H7AA H 0.2672 -0.0570 0.7747 0.106 Uiso 1 1 calc R . .
C8A C 0.1166(14) -0.0928(3) 0.7347(8) 0.083(4) Uani 1 1 d . . .
H8AA H 0.1070 -0.1061 0.7884 0.100 Uiso 1 1 calc R . .
C9A C 0.0470(10) -0.0979(2) 0.6522(10) 0.071(3) Uani 1 1 d . . .
H9AA H -0.0204 -0.1153 0.6381 0.085 Uiso 1 1 calc R . .
C10A C 0.1774(10) 0.0269(3) 0.9811(6) 0.071(3) Uani 1 1 d . . .
H10C H 0.1045 0.0306 1.0065 0.085 Uiso 1 1 calc R . .
C11A C 0.2638(13) 0.0522(3) 0.9762(6) 0.078(4) Uani 1 1 d . . .
H11C H 0.2644 0.0777 0.9979 0.094 Uiso 1 1 calc R . .
C12A C 0.3541(10) 0.0358(3) 0.9398(6) 0.069(3) Uani 1 1 d . . .
H12C H 0.4288 0.0478 0.9304 0.083 Uiso 1 1 calc R . .
C13A C 0.3208(10) -0.0001(3) 0.9192(6) 0.065(3) Uani 1 1 d . . .
H13C H 0.3667 -0.0186 0.8923 0.078 Uiso 1 1 calc R . .
C14A C 0.2134(11) -0.0056(2) 0.9473(6) 0.066(3) Uani 1 1 d . . .
H14C H 0.1677 -0.0289 0.9418 0.080 Uiso 1 1 calc R . .
B3A B -0.2609(10) -0.0537(2) 0.6763(6) 0.049(3) Uani 1 1 d . . .
H3A H -0.2134 -0.0793 0.6644 0.058 Uiso 1 1 calc R . .
B4A B -0.3476(11) -0.0281(3) 0.5916(7) 0.069(4) Uani 1 1 d . . .
H4A H -0.3564 -0.0367 0.5225 0.083 Uiso 1 1 calc R . .
B5A B -0.3447(9) 0.0191(2) 0.6185(6) 0.051(3) Uani 1 1 d . . .
H5A H -0.3515 0.0409 0.5682 0.062 Uiso 1 1 calc R . .
B6A B -0.2534(10) 0.0244(2) 0.7226(6) 0.044(3) Uani 1 1 d . . .
H6A H -0.2007 0.0497 0.7413 0.052 Uiso 1 1 calc R . .
B7A B -0.3181(10) -0.0485(2) 0.7719(7) 0.056(3) Uani 1 1 d . . .
H7A H -0.3084 -0.0700 0.8232 0.068 Uiso 1 1 calc R . .
B8A B -0.4105(10) -0.0533(3) 0.6672(6) 0.061(3) Uani 1 1 d . . .
H8A H -0.4626 -0.0788 0.6486 0.074 Uiso 1 1 calc R . .
B9A B -0.4678(10) -0.0089(3) 0.6330(7) 0.060(3) Uani 1 1 d . . .
H9A H -0.5574 -0.0054 0.5928 0.072 Uiso 1 1 calc R . .
B10A B -0.4068(10) 0.0237(3) 0.7146(6) 0.058(3) Uani 1 1 d . . .
H10A H -0.4565 0.0487 0.7275 0.070 Uiso 1 1 calc R . .
B11A B -0.3153(10) -0.0003(3) 0.7992(6) 0.058(3) Uani 1 1 d . . .
H11A H -0.3029 0.0088 0.8680 0.069 Uiso 1 1 calc R . .
B12A B -0.4494(10) -0.0205(3) 0.7444(7) 0.060(3) Uani 1 1 d . . .
H12A H -0.5277 -0.0243 0.7771 0.071 Uiso 1 1 calc R . .
B13A B 0.0483(9) 0.0957(2) 0.6357(6) 0.040(3) Uani 1 1 d . . .
H13A H -0.0215 0.0751 0.6119 0.048 Uiso 1 1 calc R . .
B14A B 0.1748(9) 0.1024(2) 0.5847(6) 0.041(3) Uani 1 1 d . . .
H14A H 0.1876 0.0860 0.5271 0.050 Uiso 1 1 calc R . .
B15A B 0.2967(10) 0.1156(2) 0.6655(6) 0.053(3) Uani 1 1 d . . .
H15A H 0.3893 0.1078 0.6601 0.064 Uiso 1 1 calc R . .
B16A B 0.2474(9) 0.1164(2) 0.7678(6) 0.041(3) Uani 1 1 d . . .
H16A H 0.3067 0.1090 0.8296 0.049 Uiso 1 1 calc R . .
B17A B 0.0130(10) 0.1376(2) 0.6825(6) 0.048(3) Uani 1 1 d . . .
H17A H -0.0801 0.1444 0.6890 0.057 Uiso 1 1 calc R . .
B18A B 0.0634(10) 0.1375(2) 0.5791(7) 0.045(3) Uani 1 1 d . . .
H18A H 0.0047 0.1447 0.5169 0.054 Uiso 1 1 calc R . .
B19A B 0.2174(9) 0.1501(2) 0.5989(6) 0.047(3) Uani 1 1 d . . .
H19A H 0.2583 0.1655 0.5501 0.056 Uiso 1 1 calc R . .
B20A B 0.2616(10) 0.1582(2) 0.7115(6) 0.048(3) Uani 1 1 d . . .
H20A H 0.3313 0.1788 0.7359 0.058 Uiso 1 1 calc R . .
B21A B 0.1346(10) 0.1507(2) 0.7634(7) 0.054(3) Uani 1 1 d . . .
H21A H 0.1212 0.1661 0.8224 0.065 Uiso 1 1 calc R . .
B22A B 0.1147(9) 0.1710(2) 0.6596(6) 0.049(3) Uani 1 1 d . . .
H22A H 0.0874 0.2003 0.6503 0.059 Uiso 1 1 calc R . .
Co1B Co 0.58364(12) 0.18324(3) 0.45027(7) 0.0504(4) Uani 1 1 d . . .
Co2B Co 0.83137(11) 0.25346(3) 0.38262(7) 0.0509(4) Uani 1 1 d . . .
Ni1B Ni 0.62839(10) 0.24138(2) 0.39169(6) 0.0444(3) Uani 1 1 d . . .
S1B S 0.4395(2) 0.22557(5) 0.42447(14) 0.0484(6) Uani 1 1 d . . .
S2B S 0.6031(2) 0.18872(5) 0.31178(14) 0.0459(6) Uani 1 1 d . . .
S3B S 0.7606(2) 0.26787(5) 0.50189(13) 0.0510(7) Uani 1 1 d . . .
S4B S 0.6897(2) 0.28913(5) 0.30962(13) 0.0492(7) Uani 1 1 d . . .
C1B C 0.3637(8) 0.21227(19) 0.3179(5) 0.044(2) Uani 1 1 d . . .
C2B C 0.4484(8) 0.19334(19) 0.2564(5) 0.043(2) Uani 1 1 d . . .
C3B C 0.7276(8) 0.31792(18) 0.4848(5) 0.044(2) Uani 1 1 d . . .
C4B C 0.6880(7) 0.32796(19) 0.3826(5) 0.039(2) Uani 1 1 d . . .
C5B C 0.5736(19) 0.1677(6) 0.5730(9) 0.099(5) Uani 1 1 d . . .
H5BA H 0.5148 0.1771 0.6074 0.119 Uiso 1 1 calc R . .
C6B C 0.672(2) 0.1811(4) 0.5727(11) 0.137(9) Uani 1 1 d . . .
H6BA H 0.7051 0.2026 0.6076 0.164 Uiso 1 1 calc R . .
C7B C 0.7303(14) 0.1607(9) 0.5242(15) 0.171(13) Uani 1 1 d . . .
H7BA H 0.8138 0.1643 0.5162 0.205 Uiso 1 1 calc R . .
C8B C 0.655(3) 0.1346(5) 0.4857(12) 0.152(11) Uani 1 1 d . . .
H8BA H 0.6734 0.1148 0.4467 0.182 Uiso 1 1 calc R . .
C9B C 0.5580(18) 0.1375(5) 0.5209(12) 0.117(6) Uani 1 1 d . . .
H9BA H 0.4881 0.1210 0.5114 0.140 Uiso 1 1 calc R . .
C10B C 0.8959(10) 0.2267(3) 0.2851(7) 0.082(4) Uani 1 1 d . . .
H10D H 0.8528 0.2217 0.2256 0.098 Uiso 1 1 calc R . .
C11B C 0.9675(10) 0.2578(3) 0.3130(9) 0.078(4) Uani 1 1 d . . .
H11D H 0.9801 0.2789 0.2757 0.093 Uiso 1 1 calc R . .
C12B C 1.0145(9) 0.2547(3) 0.3991(9) 0.075(3) Uani 1 1 d . . .
H12D H 1.0671 0.2727 0.4342 0.090 Uiso 1 1 calc R . .
C13B C 0.9755(10) 0.2207(3) 0.4291(8) 0.085(4) Uani 1 1 d . . .
H13D H 0.9962 0.2108 0.4889 0.102 Uiso 1 1 calc R . .
C14B C 0.9047(10) 0.2032(3) 0.3587(9) 0.077(4) Uani 1 1 d . . .
H14D H 0.8658 0.1790 0.3603 0.093 Uiso 1 1 calc R . .
B3B B 0.3924(9) 0.2377(2) 0.2307(6) 0.045(3) Uani 1 1 d . . .
H3B H 0.4456 0.2634 0.2366 0.054 Uiso 1 1 calc R . .
B4B B 0.2484(10) 0.2366(3) 0.2561(6) 0.058(3) Uani 1 1 d . . .
H4B H 0.2068 0.2615 0.2793 0.070 Uiso 1 1 calc R . .
B5B B 0.2213(9) 0.1926(2) 0.2990(7) 0.053(3) Uani 1 1 d . . .
H5B H 0.1645 0.1891 0.3496 0.064 Uiso 1 1 calc R . .
B6B B 0.3496(10) 0.1646(2) 0.2977(7) 0.054(3) Uani 1 1 d . . .
H6B H 0.3751 0.1427 0.3469 0.065 Uiso 1 1 calc R . .
B7B B 0.4034(11) 0.2040(2) 0.1488(6) 0.061(3) Uani 1 1 d . . .
H7B H 0.4655 0.2073 0.1018 0.073 Uiso 1 1 calc R . .
B8B B 0.2721(10) 0.2315(3) 0.1471(7) 0.060(3) Uani 1 1 d . . .
H8B H 0.2464 0.2532 0.0973 0.072 Uiso 1 1 calc R . .
B9B B 0.1630(10) 0.2040(3) 0.1862(7) 0.062(3) Uani 1 1 d . . .
H9B H 0.0662 0.2076 0.1625 0.074 Uiso 1 1 calc R . .
B10B B 0.2268(10) 0.1598(3) 0.2115(7) 0.058(3) Uani 1 1 d . . .
H10B H 0.1709 0.1347 0.2038 0.069 Uiso 1 1 calc R . .
B11B B 0.3731(11) 0.1602(3) 0.1897(7) 0.068(4) Uani 1 1 d . . .
H11B H 0.4153 0.1351 0.1686 0.082 Uiso 1 1 calc R . .
B12B B 0.2591(10) 0.1840(3) 0.1194(8) 0.066(4) Uani 1 1 d . . .
H12B H 0.2253 0.1747 0.0519 0.080 Uiso 1 1 calc R . .
B13B B 0.8277(10) 0.3421(2) 0.4357(6) 0.046(3) Uani 1 1 d . . .
H13B H 0.9132 0.3313 0.4212 0.055 Uiso 1 1 calc R . .
B14B B 0.8091(11) 0.3522(2) 0.5437(6) 0.062(4) Uani 1 1 d . . .
H14B H 0.8819 0.3482 0.6001 0.074 Uiso 1 1 calc R . .
B15B B 0.6564(10) 0.3433(2) 0.5496(6) 0.048(3) Uani 1 1 d . . .
H15B H 0.6309 0.3333 0.6110 0.057 Uiso 1 1 calc R . .
B16B B 0.5828(9) 0.3277(2) 0.4464(6) 0.044(3) Uani 1 1 d . . .
H16B H 0.5084 0.3077 0.4398 0.053 Uiso 1 1 calc R . .
B17B B 0.7391(9) 0.3720(2) 0.3634(7) 0.051(3) Uani 1 1 d . . .
H17B H 0.7674 0.3812 0.3022 0.062 Uiso 1 1 calc R . .
B18B B 0.8109(10) 0.3880(2) 0.4667(6) 0.055(3) Uani 1 1 d . . .
H18B H 0.8852 0.4081 0.4737 0.066 Uiso 1 1 calc R . .
B19B B 0.7022(11) 0.3887(2) 0.5360(7) 0.060(3) Uani 1 1 d . . .
H19B H 0.7050 0.4095 0.5885 0.072 Uiso 1 1 calc R . .
B20B B 0.5671(11) 0.3735(2) 0.4775(7) 0.064(4) Uani 1 1 d . . .
H20B H 0.4815 0.3843 0.4920 0.077 Uiso 1 1 calc R . .
B21B B 0.5853(10) 0.3625(2) 0.3681(7) 0.056(3) Uani 1 1 d . . .
H21B H 0.5141 0.3655 0.3103 0.067 Uiso 1 1 calc R . .
B22B B 0.6607(10) 0.4003(3) 0.4253(7) 0.060(3) Uani 1 1 d . . .
H22B H 0.6363 0.4289 0.4044 0.073 Uiso 1 1 calc R . .

loop_
_atom_site_aniso_label
_atom_site_aniso_U_11
_atom_site_aniso_U_22
_atom_site_aniso_U_33
_atom_site_aniso_U_23
_atom_site_aniso_U_13
_atom_site_aniso_U_12
Co1A 0.0573(10) 0.0356(6) 0.0446(8) -0.0003(6) 0.0063(7) 0.0034(7)
Co2A 0.0602(10) 0.0392(7) 0.0418(8) 0.0054(6) 0.0068(7) -0.0015(7)
Ni1A 0.0558(9) 0.0331(6) 0.0452(7) 0.0003(5) 0.0109(6) -0.0032(6)
S1A 0.0590(19) 0.0460(13) 0.0427(15) 0.0070(11) 0.0102(13) 0.0057(13)
S2A 0.0549(18) 0.0378(12) 0.0411(14) 0.0031(11) 0.0047(13) -0.0032(13)
S3A 0.0528(18) 0.0343(12) 0.0495(14) 0.0000(11) 0.0164(13) 0.0011(12)
S4A 0.0548(18) 0.0413(12) 0.0466(15) -0.0004(11) 0.0186(13) -0.0021(13)
C1A 0.060(7) 0.038(5) 0.038(6) -0.001(4) 0.007(5) 0.004(5)
C2A 0.050(7) 0.039(5) 0.033(5) -0.015(4) 0.004(5) -0.006(5)
C3A 0.046(6) 0.025(4) 0.046(6) 0.003(4) 0.013(5) -0.003(4)
C4A 0.043(6) 0.039(5) 0.042(6) 0.003(4) 0.021(5) 0.008(5)
C5A 0.119(12) 0.092(9) 0.030(7) -0.022(7) 0.014(7) 0.037(8)
C6A 0.072(10) 0.059(7) 0.119(11) -0.020(8) 0.059(9) 0.001(7)
C7A 0.067(10) 0.101(10) 0.093(11) -0.009(8) 0.004(8) 0.019(8)
C8A 0.116(13) 0.052(7) 0.091(11) 0.020(7) 0.045(9) 0.041(8)
C9A 0.070(9) 0.029(6) 0.118(10) -0.004(7) 0.025(9) 0.005(6)
C10A 0.094(10) 0.077(8) 0.050(7) 0.032(6) 0.034(6) 0.028(8)
C11A 0.130(13) 0.051(7) 0.046(7) 0.016(5) -0.007(7) 0.008(8)
C12A 0.067(9) 0.057(7) 0.074(8) 0.029(6) -0.013(7) -0.003(7)
C13A 0.065(9) 0.059(7) 0.075(8) 0.024(6) 0.020(7) 0.008(6)
C14A 0.085(10) 0.048(6) 0.060(7) 0.018(5) -0.006(7) -0.004(7)
B3A 0.062(9) 0.029(5) 0.047(7) 0.001(5) -0.011(6) 0.005(6)
B4A 0.075(10) 0.063(8) 0.060(8) -0.004(7) -0.014(8) 0.014(7)
B5A 0.056(9) 0.039(6) 0.055(8) 0.013(5) -0.002(6) 0.017(6)
B6A 0.055(8) 0.035(6) 0.042(7) 0.002(5) 0.010(6) 0.003(6)
B7A 0.071(10) 0.040(6) 0.062(8) 0.005(6) 0.023(7) 0.001(7)
B8A 0.060(10) 0.060(7) 0.060(8) -0.006(6) 0.000(7) -0.010(7)
B9A 0.041(8) 0.072(8) 0.062(8) -0.011(6) -0.007(7) 0.006(7)
B10A 0.057(9) 0.063(7) 0.052(8) -0.002(6) 0.002(7) 0.004(7)
B11A 0.081(10) 0.060(7) 0.033(7) -0.006(6) 0.014(7) 0.019(7)
B12A 0.042(8) 0.075(8) 0.062(8) -0.016(7) 0.011(6) -0.002(7)
B13A 0.026(7) 0.049(6) 0.042(7) 0.008(5) -0.004(5) 0.013(5)
B14A 0.049(8) 0.045(6) 0.031(6) 0.008(5) 0.005(6) 0.004(6)
B15A 0.040(8) 0.046(6) 0.074(8) 0.010(6) 0.011(7) -0.006(6)
B16A 0.034(7) 0.051(6) 0.041(6) -0.006(5) 0.012(6) -0.008(6)
B17A 0.055(9) 0.018(5) 0.072(8) 0.008(5) 0.015(7) 0.016(5)
B18A 0.049(8) 0.028(5) 0.058(7) 0.009(5) 0.011(6) 0.000(5)
B19A 0.049(8) 0.045(6) 0.045(7) 0.006(5) 0.004(6) 0.006(6)
B20A 0.055(9) 0.034(6) 0.057(7) -0.005(5) 0.013(6) -0.010(6)
B21A 0.077(10) 0.020(5) 0.068(8) -0.005(5) 0.019(7) -0.004(6)
B22A 0.045(8) 0.028(6) 0.068(8) -0.004(5) -0.008(6) 0.006(5)
Co1B 0.0531(10) 0.0432(7) 0.0567(9) 0.0083(6) 0.0144(7) 0.0027(7)
Co2B 0.0475(9) 0.0427(7) 0.0672(9) 0.0050(6) 0.0231(7) 0.0041(7)
Ni1B 0.0454(9) 0.0380(6) 0.0523(7) 0.0016(6) 0.0159(6) -0.0001(6)
S1B 0.0523(18) 0.0452(13) 0.0521(15) -0.0019(11) 0.0214(13) 0.0017(13)
S2B 0.0404(17) 0.0410(13) 0.0580(16) -0.0034(11) 0.0135(13) 0.0049(12)
S3B 0.0605(19) 0.0424(13) 0.0509(15) 0.0093(11) 0.0121(13) 0.0044(13)
S4B 0.0559(19) 0.0419(13) 0.0523(15) 0.0035(11) 0.0166(13) 0.0015(13)
C1B 0.063(7) 0.032(5) 0.039(5) 0.003(4) 0.012(5) 0.006(5)
C2B 0.042(6) 0.037(5) 0.057(6) 0.001(4) 0.028(5) 0.004(5)
C3B 0.055(7) 0.031(5) 0.047(6) 0.006(4) 0.015(5) 0.001(5)
C4B 0.041(6) 0.044(5) 0.032(5) -0.002(4) 0.008(5) -0.006(5)
C5B 0.148(18) 0.096(12) 0.068(10) 0.046(10) 0.058(11) 0.045(11)
C6B 0.20(3) 0.094(11) 0.107(15) 0.023(9) -0.009(14) -0.089(15)
C7B 0.023(9) 0.36(4) 0.12(2) 0.16(2) 0.000(10) 0.023(14)
C8B 0.24(3) 0.126(15) 0.099(14) 0.023(10) 0.043(17) 0.146(18)
C9B 0.158(19) 0.052(9) 0.114(15) 0.057(9) -0.046(12) -0.049(10)
C10B 0.088(10) 0.078(8) 0.094(9) -0.011(8) 0.056(8) 0.024(8)
C11B 0.074(10) 0.050(7) 0.126(11) 0.026(8) 0.067(8) 0.015(7)
C12B 0.052(8) 0.068(8) 0.112(10) 0.006(8) 0.031(8) 0.007(7)
C13B 0.061(9) 0.081(9) 0.124(11) 0.038(8) 0.046(8) 0.039(7)
C14B 0.072(10) 0.045(7) 0.124(11) -0.009(8) 0.039(8) 0.012(6)
B3B 0.047(8) 0.045(6) 0.048(7) 0.012(5) 0.020(6) 0.010(6)
B4B 0.044(8) 0.060(7) 0.073(8) 0.002(6) 0.015(7) 0.006(7)
B5B 0.029(7) 0.054(7) 0.077(9) 0.005(6) 0.013(6) 0.007(6)
B6B 0.057(9) 0.023(5) 0.087(9) 0.003(6) 0.027(7) 0.006(6)
B7B 0.084(11) 0.060(7) 0.041(7) 0.002(6) 0.021(7) 0.018(7)
B8B 0.065(10) 0.056(7) 0.057(8) -0.011(6) 0.006(7) -0.004(7)
B9B 0.045(9) 0.066(8) 0.072(9) -0.002(6) 0.004(7) 0.010(7)
B10B 0.034(8) 0.066(7) 0.077(9) -0.013(7) 0.022(7) -0.002(7)
B11B 0.087(11) 0.034(6) 0.080(9) -0.003(6) 0.002(8) -0.008(7)
B12B 0.047(9) 0.068(8) 0.081(9) -0.023(7) 0.003(7) 0.014(7)
B13B 0.043(8) 0.056(7) 0.041(7) 0.010(5) 0.011(6) -0.010(6)
B14B 0.091(11) 0.033(6) 0.051(8) -0.010(5) -0.016(7) -0.011(7)
B15B 0.062(9) 0.034(6) 0.049(7) -0.003(5) 0.012(6) 0.004(6)
B16B 0.020(7) 0.054(7) 0.060(7) 0.007(6) 0.015(6) 0.008(6)
B17B 0.050(9) 0.036(6) 0.073(8) 0.009(6) 0.025(7) -0.007(6)
B18B 0.070(10) 0.030(6) 0.066(8) -0.005(5) 0.015(7) -0.027(6)
B19B 0.083(10) 0.031(6) 0.066(9) -0.007(6) 0.012(8) -0.011(7)
B20B 0.077(11) 0.037(6) 0.086(9) -0.009(6) 0.033(8) 0.007(7)
B21B 0.058(9) 0.032(6) 0.078(9) 0.019(6) 0.011(7) 0.014(6)
B22B 0.053(9) 0.040(6) 0.087(9) -0.006(6) 0.007(7) -0.009(6)

loop_
_atom_type_symbol
_atom_type_description
_atom_type_scat_dispersion_real
_atom_type_scat_dispersion_imag
_atom_type_scat_source
C C 0.0033 0.0016 'International Tables Vol C Tables 4.2.6.8 and 6.1.1.4'
H H 0.0000 0.0000 'International Tables Vol C Tables 4.2.6.8 and 6.1.1.4'
B B 0.0013 0.0007 'International Tables Vol C Tables 4.2.6.8 and 6.1.1.4'
S S 0.1246 0.1234 'International Tables Vol C Tables 4.2.6.8 and 6.1.1.4'
Co Co 0.3494 0.9721 'International Tables Vol C Tables 4.2.6.8 and 6.1.1.4'
Ni Ni 0.3393 1.1124 'International Tables Vol C Tables 4.2.6.8 and 6.1.1.4'

loop_
_geom_angle_atom_site_label_1
_geom_angle_atom_site_label_2
_geom_angle_atom_site_label_3
_geom_angle
_geom_angle_site_symmetry_1
_geom_angle_site_symmetry_3
_geom_angle_publ_flag
C5A Co1A C8A 67.1(4) . . ?
C5A Co1A C9A 39.5(3) . . ?
C8A Co1A C9A 39.8(3) . . ?
C5A Co1A C6A 40.8(4) . . ?
C8A Co1A C6A 66.0(4) . . ?
C9A Co1A C6A 66.4(4) . . ?
C5A Co1A C7A 67.6(4) . . ?
C8A Co1A C7A 40.3(4) . . ?
C9A Co1A C7A 67.2(4) . . ?
C6A Co1A C7A 38.7(3) . . ?
C5A Co1A S2A 162.8(5) . . ?
C8A Co1A S2A 103.3(3) . . ?
C9A Co1A S2A 124.2(4) . . ?
C6A Co1A S2A 150.0(5) . . ?
C7A Co1A S2A 115.0(4) . . ?
C5A Co1A S1A 98.5(3) . . ?
C8A Co1A S1A 161.1(5) . . ?
C9A Co1A S1A 121.3(4) . . ?
C6A Co1A S1A 111.7(4) . . ?
C7A Co1A S1A 147.2(5) . . ?
S2A Co1A S1A 87.26(9) . . ?
C5A Co1A Ni1A 138.2(4) . . ?
C8A Co1A Ni1A 137.3(5) . . ?
C9A Co1A Ni1A 175.2(3) . . ?
C6A Co1A Ni1A 109.2(3) . . ?
C7A Co1A Ni1A 108.2(3) . . ?
S2A Co1A Ni1A 58.55(6) . . ?
S1A Co1A Ni1A 61.64(6) . . ?
C11A Co2A C10A 39.3(4) . . ?
C11A Co2A C12A 40.2(4) . . ?
C10A Co2A C12A 66.5(4) . . ?
C11A Co2A C13A 66.8(4) . . ?
C10A Co2A C13A 66.8(4) . . ?
C12A Co2A C13A 39.3(3) . . ?
C11A Co2A C14A 65.4(4) . . ?
C10A Co2A C14A 39.3(3) . . ?
C12A Co2A C14A 65.2(4) . . ?
C13A Co2A C14A 39.1(3) . . ?
C11A Co2A S3A 144.6(4) . . ?
C10A Co2A S3A 171.4(3) . . ?
C12A Co2A S3A 112.2(3) . . ?
C13A Co2A S3A 106.5(3) . . ?
C14A Co2A S3A 132.1(3) . . ?
C11A Co2A S4A 103.1(4) . . ?
C10A Co2A S4A 98.6(3) . . ?
C12A Co2A S4A 137.7(3) . . ?
C13A Co2A S4A 165.3(3) . . ?
C14A Co2A S4A 127.7(4) . . ?
S3A Co2A S4A 87.90(8) . . ?
C11A Co2A Ni1A 155.1(4) . . ?
C10A Co2A Ni1A 119.8(4) . . ?
C12A Co2A Ni1A 160.9(4) . . ?
C13A Co2A Ni1A 123.8(3) . . ?
C14A Co2A Ni1A 107.3(3) . . ?
S3A Co2A Ni1A 58.54(7) . . ?
S4A Co2A Ni1A 61.14(7) . . ?
S3A Ni1A S2A 142.06(9) . . ?
S3A Ni1A S4A 83.94(8) . . ?
S2A Ni1A S4A 111.15(9) . . ?
S3A Ni1A S1A 112.61(9) . . ?
S2A Ni1A S1A 83.26(8) . . ?
S4A Ni1A S1A 132.62(9) . . ?
S3A Ni1A Co1A 102.03(7) . . ?
S2A Ni1A Co1A 57.24(6) . . ?
S4A Ni1A Co1A 166.92(7) . . ?
S1A Ni1A Co1A 55.95(6) . . ?
S3A Ni1A Co2A 56.87(7) . . ?
S2A Ni1A Co2A 101.86(7) . . ?
S4A Ni1A Co2A 56.00(7) . . ?
S1A Ni1A Co2A 167.86(9) . . ?
Co1A Ni1A Co2A 117.59(6) . . ?
C1A S1A Co1A 102.7(3) . . ?
C1A S1A Ni1A 100.5(3) . . ?
Co1A S1A Ni1A 62.41(7) . . ?
C2A S2A Co1A 102.0(3) . . ?
C2A S2A Ni1A 101.4(3) . . ?
Co1A S2A Ni1A 64.21(7) . . ?
C3A S3A Co2A 102.1(2) . . ?
C3A S3A Ni1A 101.0(3) . . ?
Co2A S3A Ni1A 64.59(7) . . ?
C4A S4A Co2A 102.2(3) . . ?
C4A S4A Ni1A 100.9(2) . . ?
Co2A S4A Ni1A 62.86(7) . . ?
C2A C1A B4A 109.7(7) . . ?
C2A C1A B5A 111.2(6) . . ?
B4A C1A B5A 61.8(6) . . ?
C2A C1A B6A 62.2(4) . . ?
B4A C1A B6A 111.3(7) . . ?
B5A C1A B6A 61.2(5) . . ?
C2A C1A B3A 60.0(4) . . ?
B4A C1A B3A 61.2(5) . . ?
B5A C1A B3A 111.8(7) . . ?
B6A C1A B3A 111.5(6) . . ?
C2A C1A S1A 112.4(6) . . ?
B4A C1A S1A 127.0(6) . . ?
B5A C1A S1A 125.6(6) . . ?
B6A C1A S1A 116.0(6) . . ?
B3A C1A S1A 117.5(6) . . ?
C1A C2A B3A 63.7(5) . . ?
C1A C2A B7A 112.3(6) . . ?
B3A C2A B7A 60.8(5) . . ?
C1A C2A B11A 109.9(6) . . ?
B3A C2A B11A 111.8(7) . . ?
B7A C2A B11A 62.4(5) . . ?
C1A C2A B6A 62.3(4) . . ?
B3A C2A B6A 114.6(6) . . ?
B7A C2A B6A 111.8(7) . . ?
B11A C2A B6A 59.2(5) . . ?
C1A C2A S2A 114.6(6) . . ?
B3A C2A S2A 116.4(5) . . ?
B7A C2A S2A 122.8(6) . . ?
B11A C2A S2A 124.6(5) . . ?
B6A C2A S2A 117.8(5) . . ?
C4A C3A B14A 110.6(6) . . ?
C4A C3A B15A 110.8(6) . . ?
B14A C3A B15A 62.9(5) . . ?
C4A C3A B16A 61.3(5) . . ?
B14A C3A B16A 114.5(5) . . ?
B15A C3A B16A 62.6(5) . . ?
C4A C3A B13A 60.4(5) . . ?
B14A C3A B13A 62.4(5) . . ?
B15A C3A B13A 113.8(6) . . ?
B16A C3A B13A 113.3(6) . . ?
C4A C3A S3A 113.7(5) . . ?
B14A C3A S3A 125.0(5) . . ?
B15A C3A S3A 124.4(6) . . ?
B16A C3A S3A 114.5(5) . . ?
B13A C3A S3A 116.3(5) . . ?
C3A C4A B17A 112.1(6) . . ?
C3A C4A B13A 62.2(5) . . ?
B17A C4A B13A 62.5(5) . . ?
C3A C4A B21A 111.6(6) . . ?
B17A C4A B21A 62.7(5) . . ?
B13A C4A B21A 114.5(6) . . ?
C3A C4A B16A 61.3(5) . . ?
B17A C4A B16A 114.7(6) . . ?
B13A C4A B16A 114.8(6) . . ?
B21A C4A B16A 62.7(5) . . ?
C3A C4A S4A 112.2(5) . . ?
B17A C4A S4A 123.7(6) . . ?
B13A C4A S4A 113.2(5) . . ?
B21A C4A S4A 125.9(5) . . ?
B16A C4A S4A 116.1(5) . . ?
C9A C5A C6A 106.6(10) . . ?
C9A C5A Co1A 70.9(5) . . ?
C6A C5A Co1A 70.4(5) . . ?
C9A C5A H5AA 126.7 . . ?
C6A C5A H5AA 126.7 . . ?
Co1A C5A H5AA 126.7 . . ?
C7A C6A C5A 109.6(10) . . ?
C7A C6A Co1A 70.8(6) . . ?
C5A C6A Co1A 68.9(6) . . ?
C7A C6A H6AA 125.2 . . ?
C5A C6A H6AA 125.2 . . ?
Co1A C6A H6AA 125.2 . . ?
C6A C7A C8A 107.0(11) . . ?
C6A C7A Co1A 70.5(7) . . ?
C8A C7A Co1A 69.3(6) . . ?
C6A C7A H7AA 126.5 . . ?
C8A C7A H7AA 126.5 . . ?
Co1A C7A H7AA 126.5 . . ?
C9A C8A C7A 108.3(11) . . ?
C9A C8A Co1A 70.4(6) . . ?
C7A C8A Co1A 70.4(6) . . ?
C9A C8A H8AA 125.9 . . ?
C7A C8A H8AA 125.9 . . ?
Co1A C8A H8AA 125.9 . . ?
C5A C9A C8A 108.5(11) . . ?
C5A C9A Co1A 69.6(5) . . ?
C8A C9A Co1A 69.8(6) . . ?
C5A C9A H9AA 125.8 . . ?
C8A C9A H9AA 125.8 . . ?
Co1A C9A H9AA 125.8 . . ?
C11A C10A C14A 106.9(11) . . ?
C11A C10A Co2A 68.9(6) . . ?
C14A C10A Co2A 71.6(5) . . ?
C11A C10A H10C 126.5 . . ?
C14A C10A H10C 126.5 . . ?
Co2A C10A H10C 126.5 . . ?
C10A C11A C12A 109.2(10) . . ?
C10A C11A Co2A 71.8(6) . . ?
C12A C11A Co2A 71.5(6) . . ?
C10A C11A H11C 125.4 . . ?
C12A C11A H11C 125.4 . . ?
Co2A C11A H11C 125.4 . . ?
C13A C12A C11A 107.8(10) . . ?
C13A C12A Co2A 71.1(6) . . ?
C11A C12A Co2A 68.3(6) . . ?
C13A C12A H12C 126.1 . . ?
C11A C12A H12C 126.1 . . ?
Co2A C12A H12C 126.1 . . ?
C14A C13A C12A 106.6(9) . . ?
C14A C13A Co2A 70.8(6) . . ?
C12A C13A Co2A 69.6(5) . . ?
C14A C13A H13C 126.7 . . ?
C12A C13A H13C 126.7 . . ?
Co2A C13A H13C 126.7 . . ?
C13A C14A C10A 109.5(10) . . ?
C13A C14A Co2A 70.2(5) . . ?
C10A C14A Co2A 69.1(5) . . ?
C13A C14A H14C 125.2 . . ?
C10A C14A H14C 125.2 . . ?
Co2A C14A H14C 125.2 . . ?
B8A B3A C2A 108.2(7) . . ?
B8A B3A B7A 63.1(6) . . ?
C2A B3A B7A 59.9(5) . . ?
B8A B3A B4A 60.5(6) . . ?
C2A B3A B4A 103.6(6) . . ?
B7A B3A B4A 109.8(8) . . ?
B8A B3A C1A 105.8(7) . . ?
C2A B3A C1A 56.3(4) . . ?
B7A B3A C1A 105.6(6) . . ?
B4A B3A C1A 57.5(5) . . ?
B8A B3A H3A 120.4 . . ?
C2A B3A H3A 124.2 . . ?
B7A B3A H3A 120.0 . . ?
B4A B3A H3A 122.8 . . ?
C1A B3A H3A 125.2 . . ?
C1A B4A B8A 106.4(7) . . ?
C1A B4A B9A 107.2(7) . . ?
B8A B4A B9A 61.5(6) . . ?
C1A B4A B5A 60.0(5) . . ?
B8A B4A B5A 110.2(8) . . ?
B9A B4A B5A 60.7(6) . . ?
C1A B4A B3A 61.3(5) . . ?
B8A B4A B3A 57.4(6) . . ?
B9A B4A B3A 107.8(8) . . ?
B5A B4A B3A 110.4(7) . . ?
C1A B4A H4A 122.5 . . ?
B8A B4A H4A 122.1 . . ?
B9A B4A H4A 121.5 . . ?
B5A B4A H4A 119.8 . . ?
B3A B4A H4A 121.5 . . ?
C1A B5A B4A 58.2(5) . . ?
C1A B5A B10A 105.1(7) . . ?
B4A B5A B10A 107.3(7) . . ?
C1A B5A B9A 104.8(6) . . ?
B4A B5A B9A 59.4(6) . . ?
B10A B5A B9A 60.5(6) . . ?
C1A B5A B6A 60.3(5) . . ?
B4A B5A B6A 107.8(7) . . ?
B10A B5A B6A 58.3(5) . . ?
B9A B5A B6A 107.2(7) . . ?
C1A B5A H5A 123.9 . . ?
B4A B5A H5A 122.1 . . ?
B10A B5A H5A 122.8 . . ?
B9A B5A H5A 122.5 . . ?
B6A B5A H5A 121.8 . . ?
B10A B6A B11A 61.2(6) . . ?
B10A B6A C2A 106.2(7) . . ?
B11A B6A C2A 60.0(5) . . ?
B10A B6A C1A 105.5(7) . . ?
B11A B6A C1A 105.0(6) . . ?
C2A B6A C1A 55.5(4) . . ?
B10A B6A B5A 60.6(6) . . ?
B11A B6A B5A 109.2(8) . . ?
C2A B6A B5A 103.6(6) . . ?
C1A B6A B5A 58.5(5) . . ?
B10A B6A H6A 121.7 . . ?
B11A B6A H6A 120.9 . . ?
C2A B6A H6A 124.8 . . ?
C1A B6A H6A 125.1 . . ?
B5A B6A H6A 122.2 . . ?
C2A B7A B3A 59.3(5) . . ?
C2A B7A B8A 103.1(7) . . ?
B3A B7A B8A 57.1(5) . . ?
C2A B7A B12A 104.3(6) . . ?
B3A B7A B12A 106.1(7) . . ?
B8A B7A B12A 60.3(6) . . ?
C2A B7A B11A 59.6(5) . . ?
B3A B7A B11A 108.3(7) . . ?
B8A B7A B11A 107.1(7) . . ?
B12A B7A B11A 59.1(5) . . ?
C2A B7A H7A 124.5 . . ?
B3A B7A H7A 122.5 . . ?
B8A B7A H7A 123.9 . . ?
B12A B7A H7A 123.1 . . ?
B11A B7A H7A 121.2 . . ?
B3A B8A B4A 62.2(6) . . ?
B3A B8A B9A 110.0(8) . . ?
B4A B8A B9A 59.6(6) . . ?
B3A B8A B7A 59.8(6) . . ?
B4A B8A B7A 108.6(8) . . ?
B9A B8A B7A 108.0(7) . . ?
B3A B8A B12A 108.0(8) . . ?
B4A B8A B12A 106.2(7) . . ?
B9A B8A B12A 58.8(6) . . ?
B7A B8A B12A 60.1(5) . . ?
B3A B8A H8A 120.2 . . ?
B4A B8A H8A 121.7 . . ?
B9A B8A H8A 121.6 . . ?
B7A B8A H8A 121.6 . . ?
B12A B8A H8A 123.0 . . ?
B4A B9A B12A 107.4(8) . . ?
B4A B9A B5A 59.9(6) . . ?
B12A B9A B5A 107.4(7) . . ?
B4A B9A B10A 107.0(8) . . ?
B12A B9A B10A 59.4(5) . . ?
B5A B9A B10A 59.6(5) . . ?
B4A B9A B8A 58.8(6) . . ?
B12A B9A B8A 61.0(5) . . ?
B5A B9A B8A 107.4(7) . . ?
B10A B9A B8A 107.9(7) . . ?
B4A B9A H9A 122.5 . . ?
B12A B9A H9A 121.7 . . ?
B5A B9A H9A 122.1 . . ?
B10A B9A H9A 122.2 . . ?
B8A B9A H9A 121.7 . . ?
B6A B10A B12A 108.4(8) . . ?
B6A B10A B11A 59.6(6) . . ?
B12A B10A B11A 60.5(6) . . ?
B6A B10A B5A 61.1(6) . . ?
B12A B10A B5A 107.8(7) . . ?
B11A B10A B5A 108.4(8) . . ?
B6A B10A B9A 109.0(7) . . ?
B12A B10A B9A 59.6(5) . . ?
B11A B10A B9A 108.2(7) . . ?
B5A B10A B9A 59.9(5) . . ?
B6A B10A H10A 121.1 . . ?
B12A B10A H10A 121.8 . . ?
B11A B10A H10A 121.7 . . ?
B5A B10A H10A 121.4 . . ?
B9A B10A H10A 121.6 . . ?
B6A B11A C2A 60.8(5) . . ?
B6A B11A B10A 59.2(6) . . ?
C2A B11A B10A 105.3(7) . . ?
B6A B11A B12A 107.4(7) . . ?
C2A B11A B12A 104.1(6) . . ?
B10A B11A B12A 59.7(6) . . ?
B6A B11A B7A 109.4(7) . . ?
C2A B11A B7A 58.0(5) . . ?
B10A B11A B7A 108.6(7) . . ?
B12A B11A B7A 60.5(6) . . ?
B6A B11A H11A 120.8 . . ?
C2A B11A H11A 124.4 . . ?
B10A B11A H11A 122.4 . . ?
B12A B11A H11A 123.0 . . ?
B7A B11A H11A 120.9 . . ?
B10A B12A B9A 61.0(5) . . ?
B10A B12A B11A 59.9(6) . . ?
B9A B12A B11A 108.8(8) . . ?
B10A B12A B7A 108.8(8) . . ?
B9A B12A B7A 108.8(8) . . ?
B11A B12A B7A 60.5(6) . . ?
B10A B12A B8A 108.5(8) . . ?
B9A B12A B8A 60.2(5) . . ?
B11A B12A B8A 107.7(8) . . ?
B7A B12A B8A 59.6(6) . . ?
B10A B12A H12A 121.1 . . ?
B9A B12A H12A 120.9 . . ?
B11A B12A H12A 121.7 . . ?
B7A B12A H12A 121.3 . . ?
B8A B12A H12A 122.0 . . ?
C4A B13A C3A 57.4(4) . . ?
C4A B13A B17A 58.4(5) . . ?
C3A B13A B17A 105.0(7) . . ?
C4A B13A B14A 104.4(7) . . ?
C3A B13A B14A 57.7(5) . . ?
B17A B13A B14A 109.1(7) . . ?
C4A B13A B18A 105.2(6) . . ?
C3A B13A B18A 104.6(7) . . ?
B17A B13A B18A 61.1(5) . . ?
B14A B13A B18A 60.5(5) . . ?
C4A B13A H13A 124.6 . . ?
C3A B13A H13A 124.9 . . ?
B17A B13A H13A 121.3 . . ?
B14A B13A H13A 122.1 . . ?
B18A B13A H13A 122.4 . . ?
C3A B14A B15A 58.7(5) . . ?
C3A B14A B13A 59.9(5) . . ?
B15A B14A B13A 108.3(6) . . ?
C3A B14A B18A 105.7(7) . . ?
B15A B14A B18A 107.7(6) . . ?
B13A B14A B18A 59.8(5) . . ?
C3A B14A B19A 104.5(6) . . ?
B15A B14A B19A 59.4(5) . . ?
B13A B14A B19A 107.3(7) . . ?
B18A B14A B19A 59.6(5) . . ?
C3A B14A H14A 124.0 . . ?
B15A B14A H14A 121.7 . . ?
B13A B14A H14A 121.3 . . ?
B18A B14A H14A 122.3 . . ?
B19A B14A H14A 123.1 . . ?
C3A B15A B14A 58.4(5) . . ?
C3A B15A B19A 105.7(7) . . ?
B14A B15A B19A 61.1(5) . . ?
C3A B15A B16A 59.3(5) . . ?
B14A B15A B16A 108.2(7) . . ?
B19A B15A B16A 107.9(7) . . ?
C3A B15A B20A 105.5(7) . . ?
B14A B15A B20A 108.6(8) . . ?
B19A B15A B20A 59.6(5) . . ?
B16A B15A B20A 59.9(5) . . ?
C3A B15A H15A 124.2 . . ?
B14A B15A H15A 121.1 . . ?
B19A B15A H15A 122.0 . . ?
B16A B15A H15A 121.5 . . ?
B20A B15A H15A 122.2 . . ?
C4A B16A C3A 57.4(5) . . ?
C4A B16A B20A 104.7(7) . . ?
C3A B16A B20A 104.8(6) . . ?
C4A B16A B15A 104.1(6) . . ?
C3A B16A B15A 58.1(5) . . ?
B20A B16A B15A 60.1(5) . . ?
C4A B16A B21A 58.3(5) . . ?
C3A B16A B21A 104.9(7) . . ?
B20A B16A B21A 60.5(5) . . ?
B15A B16A B21A 108.2(7) . . ?
C4A B16A H16A 124.8 . . ?
C3A B16A H16A 124.6 . . ?
B20A B16A H16A 122.7 . . ?
B15A B16A H16A 122.4 . . ?
B21A B16A H16A 121.9 . . ?
C4A B17A B22A 104.6(7) . . ?
C4A B17A B13A 59.1(4) . . ?
B22A B17A B13A 107.9(7) . . ?
C4A B17A B21A 59.1(5) . . ?
B22A B17A B21A 59.8(5) . . ?
B13A B17A B21A 108.7(7) . . ?
C4A B17A B18A 104.7(6) . . ?
B22A B17A B18A 59.8(5) . . ?
B13A B17A B18A 59.9(5) . . ?
B21A B17A B18A 107.9(8) . . ?
C4A B17A H17A 124.6 . . ?
B22A B17A H17A 122.7 . . ?
B13A B17A H17A 121.2 . . ?
B21A B17A H17A 121.3 . . ?
B18A B17A H17A 122.6 . . ?
B22A B18A B13A 106.4(7) . . ?
B22A B18A B19A 60.6(5) . . ?
B13A B18A B19A 107.9(7) . . ?
B22A B18A B14A 108.1(7) . . ?
B13A B18A B14A 59.7(5) . . ?
B19A B18A B14A 60.5(5) . . ?
B22A B18A B17A 58.8(5) . . ?
B13A B18A B17A 59.0(5) . . ?
B19A B18A B17A 107.4(7) . . ?
B14A B18A B17A 106.8(6) . . ?
B22A B18A H18A 122.2 . . ?
B13A B18A H18A 122.6 . . ?
B19A B18A H18A 121.2 . . ?
B14A B18A H18A 121.7 . . ?
B17A B18A H18A 122.9 . . ?
B20A B19A B15A 60.4(5) . . ?
B20A B19A B18A 108.6(7) . . ?
B15A B19A B18A 107.9(6) . . ?
B20A B19A B22A 60.3(5) . . ?
B15A B19A B22A 107.7(7) . . ?
B18A B19A B22A 59.4(5) . . ?
B20A B19A B14A 107.9(6) . . ?
B15A B19A B14A 59.4(5) . . ?
B18A B19A B14A 59.9(5) . . ?
B22A B19A B14A 106.6(7) . . ?
B20A B19A H19A 121.1 . . ?
B15A B19A H19A 121.8 . . ?
B18A B19A H19A 121.7 . . ?
B22A B19A H19A 122.4 . . ?
B14A B19A H19A 122.4 . . ?
B19A B20A B16A 108.2(6) . . ?
B19A B20A B15A 60.0(5) . . ?
B16A B20A B15A 60.0(5) . . ?
B19A B20A B22A 60.7(5) . . ?
B16A B20A B22A 106.8(7) . . ?
B15A B20A B22A 107.5(7) . . ?
B19A B20A B21A 107.9(7) . . ?
B16A B20A B21A 59.9(5) . . ?
B15A B20A B21A 107.6(6) . . ?
B22A B20A B21A 58.7(6) . . ?
B19A B20A H20A 121.2 . . ?
B16A B20A H20A 122.0 . . ?
B15A B20A H20A 121.9 . . ?
B22A B20A H20A 122.5 . . ?
B21A B20A H20A 122.2 . . ?
C4A B21A B22A 104.0(6) . . ?
C4A B21A B17A 58.2(5) . . ?
B22A B21A B17A 59.7(5) . . ?
C4A B21A B16A 59.0(5) . . ?
B22A B21A B16A 107.9(7) . . ?
B17A B21A B16A 108.1(6) . . ?
C4A B21A B20A 104.4(6) . . ?
B22A B21A B20A 60.5(6) . . ?
B17A B21A B20A 108.2(7) . . ?
B16A B21A B20A 59.5(5) . . ?
C4A B21A H21A 125.2 . . ?
B22A B21A H21A 122.5 . . ?
B17A B21A H21A 121.5 . . ?
B16A B21A H21A 121.4 . . ?
B20A B21A H21A 122.3 . . ?
B17A B22A B21A 60.5(5) . . ?
B17A B22A B18A 61.4(5) . . ?
B21A B22A B18A 109.7(6) . . ?
B17A B22A B20A 109.0(7) . . ?
B21A B22A B20A 60.8(5) . . ?
B18A B22A B20A 108.0(6) . . ?
B17A B22A B19A 109.0(6) . . ?
B21A B22A B19A 108.3(7) . . ?
B18A B22A B19A 60.1(5) . . ?
B20A B22A B19A 59.0(5) . . ?
B17A B22A H22A 120.6 . . ?
B21A B22A H22A 120.9 . . ?
B18A B22A H22A 120.9 . . ?
B20A B22A H22A 121.8 . . ?
B19A B22A H22A 122.0 . . ?
C8B Co1B C6B 65.5(8) . . ?
C8B Co1B C5B 64.8(6) . . ?
C6B Co1B C5B 35.4(5) . . ?
C8B Co1B C7B 39.2(6) . . ?
C6B Co1B C7B 38.2(6) . . ?
C5B Co1B C7B 61.6(7) . . ?
C8B Co1B C9B 38.2(5) . . ?
C6B Co1B C9B 63.2(5) . . ?
C5B Co1B C9B 39.1(4) . . ?
C7B Co1B C9B 63.0(7) . . ?
C8B Co1B S2B 104.3(6) . . ?
C6B Co1B S2B 144.6(8) . . ?
C5B Co1B S2B 168.7(5) . . ?
C7B Co1B S2B 112.2(7) . . ?
C9B Co1B S2B 130.2(7) . . ?
C8B Co1B S1B 156.3(9) . . ?
C6B Co1B S1B 115.6(7) . . ?
C5B Co1B S1B 101.7(4) . . ?
C7B Co1B S1B 152.4(10) . . ?
C9B Co1B S1B 119.2(7) . . ?
S2B Co1B S1B 87.50(9) . . ?
C8B Co1B Ni1B 142.2(9) . . ?
C6B Co1B Ni1B 107.1(5) . . ?
C5B Co1B Ni1B 131.3(7) . . ?
C7B Co1B Ni1B 111.4(7) . . ?
C9B Co1B Ni1B 170.0(5) . . ?
S2B Co1B Ni1B 59.02(6) . . ?
S1B Co1B Ni1B 61.41(7) . . ?
C10B Co2B C11B 40.6(3) . . ?
C10B Co2B C13B 67.6(4) . . ?
C11B Co2B C13B 66.4(4) . . ?
C10B Co2B C12B 67.5(4) . . ?
C11B Co2B C12B 38.7(3) . . ?
C13B Co2B C12B 40.4(3) . . ?
C10B Co2B C14B 40.4(3) . . ?
C11B Co2B C14B 66.9(4) . . ?
C13B Co2B C14B 39.6(3) . . ?
C12B Co2B C14B 67.0(4) . . ?
C10B Co2B S3B 165.2(4) . . ?
C11B Co2B S3B 147.8(4) . . ?
C13B Co2B S3B 103.0(3) . . ?
C12B Co2B S3B 113.5(4) . . ?
C14B Co2B S3B 125.2(4) . . ?
C10B Co2B S4B 102.6(3) . . ?
C11B Co2B S4B 103.5(3) . . ?
C13B Co2B S4B 169.3(3) . . ?
C12B Co2B S4B 133.0(4) . . ?
C14B Co2B S4B 134.6(4) . . ?
S3B Co2B S4B 87.41(9) . . ?
C10B Co2B Ni1B 115.7(4) . . ?
C11B Co2B Ni1B 151.4(4) . . ?
C13B Co2B Ni1B 126.6(3) . . ?
C12B Co2B Ni1B 166.0(4) . . ?
C14B Co2B Ni1B 105.9(3) . . ?
S3B Co2B Ni1B 59.74(7) . . ?
S4B Co2B Ni1B 60.76(7) . . ?
S2B Ni1B S3B 140.24(9) . . ?
S2B Ni1B S4B 110.33(9) . . ?
S3B Ni1B S4B 83.02(8) . . ?
S2B Ni1B S1B 83.09(8) . . ?
S3B Ni1B S1B 116.39(9) . . ?
S4B Ni1B S1B 131.91(9) . . ?
S2B Ni1B Co2B 98.95(7) . . ?
S3B Ni1B Co2B 56.48(7) . . ?
S4B Ni1B Co2B 56.30(7) . . ?
S1B Ni1B Co2B 170.33(8) . . ?
S2B Ni1B Co1B 56.66(7) . . ?
S3B Ni1B Co1B 103.92(7) . . ?
S4B Ni1B Co1B 165.99(7) . . ?
S1B Ni1B Co1B 56.05(6) . . ?
Co2B Ni1B Co1B 117.29(6) . . ?
C1B S1B Co1B 101.7(3) . . ?
C1B S1B Ni1B 100.1(3) . . ?
Co1B S1B Ni1B 62.54(7) . . ?
C2B S2B Co1B 102.6(3) . . ?
C2B S2B Ni1B 101.7(2) . . ?
Co1B S2B Ni1B 64.32(7) . . ?
C3B S3B Co2B 101.8(3) . . ?
C3B S3B Ni1B 102.3(3) . . ?
Co2B S3B Ni1B 63.78(7) . . ?
C4B S4B Co2B 102.6(3) . . ?
C4B S4B Ni1B 101.4(2) . . ?
Co2B S4B Ni1B 62.94(7) . . ?
C2B C1B B3B 63.1(5) . . ?
C2B C1B B4B 111.0(6) . . ?
B3B C1B B4B 61.0(5) . . ?
C2B C1B B5B 110.7(6) . . ?
B3B C1B B5B 112.5(7) . . ?
B4B C1B B5B 61.5(5) . . ?
C2B C1B B6B 61.6(5) . . ?
B3B C1B B6B 114.2(6) . . ?
B4B C1B B6B 111.4(7) . . ?
B5B C1B B6B 61.0(5) . . ?
C2B C1B S1B 114.7(6) . . ?
B3B C1B S1B 117.2(6) . . ?
B4B C1B S1B 125.0(5) . . ?
B5B C1B S1B 123.3(6) . . ?
B6B C1B S1B 116.3(6) . . ?
C1B C2B B7B 111.9(7) . . ?
C1B C2B B11B 111.5(7) . . ?
B7B C2B B11B 62.1(5) . . ?
C1B C2B B6B 63.1(5) . . ?
B7B C2B B6B 113.3(7) . . ?
B11B C2B B6B 61.1(5) . . ?
C1B C2B B3B 61.1(5) . . ?
B7B C2B B3B 62.1(5) . . ?
B11B C2B B3B 112.4(7) . . ?
B6B C2B B3B 113.8(6) . . ?
C1B C2B S2B 112.4(6) . . ?
B7B C2B S2B 125.8(6) . . ?
B11B C2B S2B 124.1(6) . . ?
B6B C2B S2B 113.7(6) . . ?
B3B C2B S2B 118.3(6) . . ?
C4B C3B B15B 112.7(6) . . ?
C4B C3B B16B 61.0(5) . . ?
B15B C3B B16B 63.5(6) . . ?
C4B C3B B13B 62.7(5) . . ?
B15B C3B B13B 114.4(6) . . ?
B16B C3B B13B 114.5(6) . . ?
C4B C3B B14B 113.3(6) . . ?
B15B C3B B14B 63.4(5) . . ?
B16B C3B B14B 116.0(6) . . ?
B13B C3B B14B 62.0(5) . . ?
C4B C3B S3B 112.0(5) . . ?
B15B C3B S3B 123.8(6) . . ?
B16B C3B S3B 114.5(6) . . ?
B13B C3B S3B 115.4(6) . . ?
B14B C3B S3B 123.5(6) . . ?
C3B C4B B16B 61.6(5) . . ?
C3B C4B B21B 111.4(6) . . ?
B16B C4B B21B 62.7(5) . . ?
C3B C4B B13B 61.4(5) . . ?
B16B C4B B13B 113.9(6) . . ?
B21B C4B B13B 113.3(6) . . ?
C3B C4B B17B 109.3(6) . . ?
B16B C4B B17B 113.5(6) . . ?
B21B C4B B17B 62.8(5) . . ?
B13B C4B B17B 60.4(5) . . ?
C3B C4B S4B 114.2(5) . . ?
B16B C4B S4B 116.9(5) . . ?
B21B C4B S4B 124.8(6) . . ?
B13B C4B S4B 114.9(6) . . ?
B17B C4B S4B 124.4(5) . . ?
C6B C5B C9B 110.2(18) . . ?
C6B C5B Co1B 71.6(10) . . ?
C9B C5B Co1B 71.5(7) . . ?
C6B C5B H5BA 124.9 . . ?
C9B C5B H5BA 124.9 . . ?
Co1B C5B H5BA 124.9 . . ?
C5B C6B C7B 109(2) . . ?
C5B C6B Co1B 73.0(11) . . ?
C7B C6B Co1B 72.3(10) . . ?
C5B C6B H6BA 125.2 . . ?
C7B C6B H6BA 125.2 . . ?
Co1B C6B H6BA 125.2 . . ?
C6B C7B C8B 107.7(19) . . ?
C6B C7B Co1B 69.6(11) . . ?
C8B C7B Co1B 68.4(9) . . ?
C6B C7B H7BA 126.1 . . ?
C8B C7B H7BA 126.1 . . ?
Co1B C7B H7BA 126.1 . . ?
C9B C8B C7B 105.9(19) . . ?
C9B C8B Co1B 73.3(8) . . ?
C7B C8B Co1B 72.4(10) . . ?
C9B C8B H8BA 126.7 . . ?
C7B C8B H8BA 126.7 . . ?
Co1B C8B H8BA 126.7 . . ?
C8B C9B C5B 106.3(16) . . ?
C8B C9B Co1B 68.5(8) . . ?
C5B C9B Co1B 69.4(6) . . ?
C8B C9B H9BA 126.9 . . ?
C5B C9B H9BA 126.9 . . ?
Co1B C9B H9BA 126.9 . . ?
C11B C10B C14B 105.9(10) . . ?
C11B C10B Co2B 69.8(5) . . ?
C14B C10B Co2B 70.7(5) . . ?
C11B C10B H10D 127.0 . . ?
C14B C10B H10D 127.0 . . ?
Co2B C10B H10D 127.0 . . ?
C12B C11B C10B 110.1(10) . . ?
C12B C11B Co2B 71.1(6) . . ?
C10B C11B Co2B 69.7(5) . . ?
C12B C11B H11D 124.9 . . ?
C10B C11B H11D 124.9 . . ?
Co2B C11B H11D 124.9 . . ?
C11B C12B C13B 107.8(11) . . ?
C11B C12B Co2B 70.2(6) . . ?
C13B C12B Co2B 69.8(6) . . ?
C11B C12B H12D 126.1 . . ?
C13B C12B H12D 126.1 . . ?
Co2B C12B H12D 126.1 . . ?
C14B C13B C12B 107.9(11) . . ?
C14B C13B Co2B 70.6(6) . . ?
C12B C13B Co2B 69.8(6) . . ?
C14B C13B H13D 126.0 . . ?
C12B C13B H13D 126.0 . . ?
Co2B C13B H13D 126.0 . . ?
C13B C14B C10B 108.2(10) . . ?
C13B C14B Co2B 69.8(5) . . ?
C10B C14B Co2B 68.9(5) . . ?
C13B C14B H14D 125.9 . . ?
C10B C14B H14D 125.9 . . ?
Co2B C14B H14D 125.9 . . ?
C1B B3B B8B 106.9(8) . . ?
C1B B3B B4B 59.8(5) . . ?
B8B B3B B4B 61.2(6) . . ?
C1B B3B C2B 55.8(4) . . ?
B8B B3B C2B 105.1(7) . . ?
B4B B3B C2B 104.2(6) . . ?
C1B B3B B7B 104.0(6) . . ?
B8B B3B B7B 61.2(6) . . ?
B4B B3B B7B 109.2(8) . . ?
C2B B3B B7B 57.8(5) . . ?
C1B B3B H3B 124.3 . . ?
B8B B3B H3B 121.3 . . ?
B4B B3B H3B 121.3 . . ?
C2B B3B H3B 125.8 . . ?
B7B B3B H3B 122.1 . . ?
C1B B4B B3B 59.2(5) . . ?
C1B B4B B8B 104.7(7) . . ?
B3B B4B B8B 58.9(6) . . ?
C1B B4B B9B 106.4(7) . . ?
B3B B4B B9B 108.1(7) . . ?
B8B B4B B9B 60.1(5) . . ?
C1B B4B B5B 59.7(5) . . ?
B3B B4B B5B 109.5(7) . . ?
B8B B4B B5B 109.3(7) . . ?
B9B B4B B5B 61.4(5) . . ?
C1B B4B H4B 124.0 . . ?
B3B B4B H4B 121.5 . . ?
B8B B4B H4B 122.7 . . ?
B9B B4B H4B 121.6 . . ?
B5B B4B H4B 119.9 . . ?
C1B B5B B4B 58.7(5) . . ?
C1B B5B B6B 59.9(5) . . ?
B4B B5B B6B 108.2(8) . . ?
C1B B5B B9B 104.1(7) . . ?
B4B B5B B9B 59.3(5) . . ?
B6B B5B B9B 106.4(7) . . ?
C1B B5B B10B 104.1(7) . . ?
B4B B5B B10B 106.0(7) . . ?
B6B B5B B10B 59.0(5) . . ?
B9B B5B B10B 58.5(5) . . ?
C1B B5B H5B 124.3 . . ?
B4B B5B H5B 121.9 . . ?
B6B B5B H5B 121.4 . . ?
B9B B5B H5B 123.6 . . ?
B10B B5B H5B 123.9 . . ?
C2B B6B B11B 58.9(5) . . ?
C2B B6B C1B 55.3(4) . . ?
B11B B6B C1B 103.6(6) . . ?
C2B B6B B10B 104.7(7) . . ?
B11B B6B B10B 59.7(6) . . ?
C1B B6B B10B 105.5(7) . . ?
C2B B6B B5B 104.2(6) . . ?
B11B B6B B5B 108.8(8) . . ?
C1B B6B B5B 59.1(5) . . ?
B10B B6B B5B 61.5(6) . . ?
C2B B6B H6B 125.3 . . ?
B11B B6B H6B 122.3 . . ?
C1B B6B H6B 125.2 . . ?
B10B B6B H6B 122.2 . . ?
B5B B6B H6B 121.3 . . ?
C2B B7B B11B 59.2(5) . . ?
C2B B7B B12B 105.5(7) . . ?
B11B B7B B12B 59.8(6) . . ?
C2B B7B B3B 60.1(5) . . ?
B11B B7B B3B 108.4(7) . . ?
B12B B7B B3B 106.8(8) . . ?
C2B B7B B8B 104.5(7) . . ?
B11B B7B B8B 107.0(9) . . ?
B12B B7B B8B 59.7(6) . . ?
B3B B7B B8B 58.0(5) . . ?
C2B B7B H7B 123.7 . . ?
B11B B7B H7B 121.5 . . ?
B12B B7B H7B 122.6 . . ?
B3B B7B H7B 121.9 . . ?
B8B B7B H7B 123.6 . . ?
B3B B8B B4B 59.9(5) . . ?
B3B B8B B12B 109.3(8) . . ?
B4B B8B B12B 108.2(7) . . ?
B3B B8B B9B 108.8(7) . . ?
B4B B8B B9B 60.1(6) . . ?
B12B B8B B9B 60.3(6) . . ?
B3B B8B B7B 60.9(6) . . ?
B4B B8B B7B 107.9(7) . . ?
B12B B8B B7B 59.9(6) . . ?
B9B B8B B7B 108.1(7) . . ?
B3B B8B H8B 120.8 . . ?
B4B B8B H8B 122.0 . . ?
B12B B8B H8B 121.3 . . ?
B9B B8B H8B 121.5 . . ?
B7B B8B H8B 121.7 . . ?
B10B B9B B4B 107.8(7) . . ?
B10B B9B B8B 107.5(8) . . ?
B4B B9B B8B 59.8(6) . . ?
B10B B9B B12B 59.7(6) . . ?
B4B B9B B12B 107.6(8) . . ?
B8B B9B B12B 59.8(6) . . ?
B10B B9B B5B 60.8(5) . . ?
B4B B9B B5B 59.3(5) . . ?
B8B B9B B5B 107.4(8) . . ?
B12B B9B B5B 108.2(8) . . ?
B10B B9B H9B 121.7 . . ?
B4B B9B H9B 122.1 . . ?
B8B B9B H9B 122.2 . . ?
B12B B9B H9B 121.8 . . ?
B5B B9B H9B 121.7 . . ?
B11B B10B B6B 59.7(6) . . ?
B11B B10B B12B 60.2(6) . . ?
B6B B10B B12B 108.6(8) . . ?
B11B B10B B9B 108.3(8) . . ?
B6B B10B B9B 108.6(7) . . ?
B12B B10B B9B 60.5(6) . . ?
B11B B10B B5B 107.2(8) . . ?
B6B B10B B5B 59.5(5) . . ?
B12B B10B B5B 108.8(7) . . ?
B9B B10B B5B 60.7(5) . . ?
B11B B10B H10B 122.1 . . ?
B6B B10B H10B 121.7 . . ?
B12B B10B H10B 121.0 . . ?
B9B B10B H10B 121.0 . . ?
B5B B10B H10B 121.8 . . ?
C2B B11B B10B 106.3(7) . . ?
C2B B11B B6B 60.0(5) . . ?
B10B B11B B6B 60.6(6) . . ?
C2B B11B B7B 58.7(5) . . ?
B10B B11B B7B 109.1(8) . . ?
B6B B11B B7B 109.6(7) . . ?
C2B B11B B12B 105.7(7) . . ?
B10B B11B B12B 60.4(7) . . ?
B6B B11B B12B 109.5(9) . . ?
B7B B11B B12B 60.5(6) . . ?
C2B B11B H11B 124.0 . . ?
B10B B11B H11B 121.6 . . ?
B6B B11B H11B 120.2 . . ?
B7B B11B H11B 120.9 . . ?
B12B B11B H11B 121.8 . . ?
B11B B12B B10B 59.4(6) . . ?
B11B B12B B8B 107.5(8) . . ?
B10B B12B B8B 107.7(7) . . ?
B11B B12B B7B 59.7(6) . . ?
B10B B12B B7B 107.7(8) . . ?
B8B B12B B7B 60.4(6) . . ?
B11B B12B B9B 107.1(8) . . ?
B10B B12B B9B 59.8(6) . . ?
B8B B12B B9B 59.9(5) . . ?
B7B B12B B9B 108.2(7) . . ?
B11B B12B H12B 122.4 . . ?
B10B B12B H12B 122.1 . . ?
B8B B12B H12B 121.7 . . ?
B7B B12B H12B 121.5 . . ?
B9B B12B H12B 121.9 . . ?
C3B B13B C4B 55.8(5) . . ?
C3B B13B B17B 104.5(7) . . ?
C4B B13B B17B 59.9(5) . . ?
C3B B13B B18B 104.5(7) . . ?
C4B B13B B18B 106.1(7) . . ?
B17B B13B B18B 60.8(5) . . ?
C3B B13B B14B 59.0(5) . . ?
C4B B13B B14B 105.3(7) . . ?
B17B B13B B14B 109.5(7) . . ?
B18B B13B B14B 60.3(5) . . ?
C3B B13B H13B 125.5 . . ?
C4B B13B H13B 124.1 . . ?
B17B B13B H13B 121.2 . . ?
B18B B13B H13B 122.4 . . ?
B14B B13B H13B 121.4 . . ?
C3B B14B B13B 59.0(5) . . ?
C3B B14B B18B 103.7(7) . . ?
B13B B14B B18B 59.4(5) . . ?
C3B B14B B15B 57.0(5) . . ?
B13B B14B B15B 106.7(7) . . ?
B18B B14B B15B 107.0(8) . . ?
C3B B14B B19B 101.7(7) . . ?
B13B B14B B19B 106.3(7) . . ?
B18B B14B B19B 59.9(5) . . ?
B15B B14B B19B 58.8(6) . . ?
C3B B14B H14B 126.0 . . ?
B13B B14B H14B 122.0 . . ?
B18B B14B H14B 122.6 . . ?
B15B B14B H14B 122.6 . . ?
B19B B14B H14B 123.9 . . ?
C3B B15B B19B 105.1(7) . . ?
C3B B15B B20B 104.2(7) . . ?
B19B B15B B20B 59.2(6) . . ?
C3B B15B B16B 58.7(5) . . ?
B19B B15B B16B 107.2(7) . . ?
B20B B15B B16B 59.3(5) . . ?
C3B B15B B14B 59.6(5) . . ?
B19B B15B B14B 60.7(6) . . ?
B20B B15B B14B 108.3(7) . . ?
B16B B15B B14B 108.9(7) . . ?
C3B B15B H15B 124.5 . . ?
B19B B15B H15B 122.6 . . ?
B20B B15B H15B 123.0 . . ?
B16B B15B H15B 121.7 . . ?
B14B B15B H15B 120.4 . . ?
C4B B16B C3B 57.4(5) . . ?
C4B B16B B20B 106.0(7) . . ?
C3B B16B B20B 104.0(8) . . ?
C4B B16B B21B 59.3(5) . . ?
C3B B16B B21B 105.4(7) . . ?
B20B B16B B21B 61.6(5) . . ?
C4B B16B B15B 105.1(7) . . ?
C3B B16B B15B 57.8(5) . . ?
B20B B16B B15B 60.1(5) . . ?
B21B B16B B15B 109.8(7) . . ?
C4B B16B H16B 123.9 . . ?
C3B B16B H16B 125.2 . . ?
B20B B16B H16B 122.5 . . ?
B21B B16B H16B 120.7 . . ?
B15B B16B H16B 121.9 . . ?
C4B B17B B13B 59.7(5) . . ?
C4B B17B B22B 103.1(7) . . ?
B13B B17B B22B 107.5(7) . . ?
C4B B17B B18B 105.1(6) . . ?
B13B B17B B18B 59.7(5) . . ?
B22B B17B B18B 60.5(6) . . ?
C4B B17B B21B 57.5(5) . . ?
B13B B17B B21B 108.3(6) . . ?
B22B B17B B21B 59.9(6) . . ?
B18B B17B B21B 109.0(7) . . ?
C4B B17B H17B 125.3 . . ?
B13B B17B H17B 121.3 . . ?
B22B B17B H17B 123.1 . . ?
B18B B17B H17B 121.7 . . ?
B21B B17B H17B 121.4 . . ?
B13B B18B B14B 60.3(5) . . ?
B13B B18B B17B 59.5(5) . . ?
B14B B18B B17B 108.5(6) . . ?
B13B B18B B19B 107.6(7) . . ?
B14B B18B B19B 60.5(6) . . ?
B17B B18B B19B 107.2(8) . . ?
B13B B18B B22B 106.4(7) . . ?
B14B B18B B22B 107.9(8) . . ?
B17B B18B B22B 59.3(6) . . ?
B19B B18B B22B 59.3(6) . . ?
B13B B18B H18B 122.4 . . ?
B14B B18B H18B 121.0 . . ?
B17B B18B H18B 122.0 . . ?
B19B B18B H18B 122.0 . . ?
B22B B18B H18B 122.7 . . ?
B20B B19B B15B 60.6(5) . . ?
B20B B19B B22B 59.8(6) . . ?
B15B B19B B22B 107.9(7) . . ?
B20B B19B B18B 108.8(8) . . ?
B15B B19B B18B 108.2(7) . . ?
B22B B19B B18B 60.4(6) . . ?
B20B B19B B14B 109.3(7) . . ?
B15B B19B B14B 60.5(5) . . ?
B22B B19B B14B 107.9(7) . . ?
B18B B19B B14B 59.6(6) . . ?
B20B B19B H19B 120.9 . . ?
B15B B19B H19B 121.5 . . ?
B22B B19B H19B 122.0 . . ?
B18B B19B H19B 121.6 . . ?
B14B B19B H19B 121.4 . . ?
B19B B20B B22B 60.7(6) . . ?
B19B B20B B16B 108.9(8) . . ?
B22B B20B B16B 107.5(7) . . ?
B19B B20B B15B 60.1(6) . . ?
B22B B20B B15B 108.2(9) . . ?
B16B B20B B15B 60.6(5) . . ?
B19B B20B B21B 109.4(8) . . ?
B22B B20B B21B 60.2(6) . . ?
B16B B20B B21B 59.5(5) . . ?
B15B B20B B21B 108.6(7) . . ?
B19B B20B H20B 120.7 . . ?
B22B B20B H20B 121.8 . . ?
B16B B20B H20B 121.8 . . ?
B15B B20B H20B 121.4 . . ?
B21B B20B H20B 121.3 . . ?
C4B B21B B16B 58.1(5) . . ?
C4B B21B B22B 104.0(7) . . ?
B16B B21B B22B 105.7(8) . . ?
C4B B21B B20B 103.0(7) . . ?
B16B B21B B20B 58.9(5) . . ?
B22B B21B B20B 58.4(6) . . ?
C4B B21B B17B 59.7(5) . . ?
B16B B21B B17B 107.2(7) . . ?
B22B B21B B17B 58.9(6) . . ?
B20B B21B B17B 105.5(8) . . ?
C4B B21B H21B 124.7 . . ?
B16B B21B H21B 122.5 . . ?
B22B B21B H21B 123.7 . . ?
B20B B21B H21B 124.2 . . ?
B17B B21B H21B 122.0 . . ?
B20B B22B B17B 109.8(7) . . ?
B20B B22B B19B 59.5(6) . . ?
B17B B22B B19B 108.8(8) . . ?
B20B B22B B21B 61.4(6) . . ?
B17B B22B B21B 61.2(5) . . ?
B19B B22B B21B 109.5(7) . . ?
B20B B22B B18B 108.5(8) . . ?
B17B B22B B18B 60.3(6) . . ?
B19B B22B B18B 60.3(6) . . ?
B21B B22B B18B 109.9(7) . . ?
B20B B22B H22B 121.1 . . ?
B17B B22B H22B 120.8 . . ?
B19B B22B H22B 121.6 . . ?
B21B B22B H22B 120.0 . . ?
B18B B22B H22B 121.2 . . ?

loop_
_geom_bond_atom_site_label_1
_geom_bond_atom_site_label_2
_geom_bond_distance
_geom_bond_site_symmetry_2
_geom_bond_publ_flag
Co1A C5A 2.026(8) . ?
Co1A C8A 2.035(9) . ?
Co1A C9A 2.043(8) . ?
Co1A C6A 2.046(10) . ?
Co1A C7A 2.050(11) . ?
Co1A S2A 2.208(2) . ?
Co1A S1A 2.210(2) . ?
Co1A Ni1A 2.3644(15) . ?
Co2A C11A 1.987(9) . ?
Co2A C10A 2.023(8) . ?
Co2A C12A 2.027(10) . ?
Co2A C13A 2.047(9) . ?
Co2A C14A 2.054(8) . ?
Co2A S3A 2.198(2) . ?
Co2A S4A 2.209(3) . ?
Co2A Ni1A 2.3710(17) . ?
Ni1A S3A 2.239(3) . ?
Ni1A S2A 2.240(2) . ?
Ni1A S4A 2.333(2) . ?
Ni1A S1A 2.348(2) . ?
S1A C1A 1.782(9) . ?
S2A C2A 1.780(8) . ?
S3A C3A 1.825(6) . ?
S4A C4A 1.813(7) . ?
C1A C2A 1.629(9) . ?
C1A B4A 1.688(13) . ?
C1A B5A 1.719(12) . ?
C1A B6A 1.751(11) . ?
C1A B3A 1.756(11) . ?
C2A B3A 1.696(10) . ?
C2A B7A 1.707(12) . ?
C2A B11A 1.737(12) . ?
C2A B6A 1.749(11) . ?
C3A C4A 1.639(10) . ?
C3A B14A 1.682(10) . ?
C3A B15A 1.686(11) . ?
C3A B16A 1.708(11) . ?
C3A B13A 1.721(12) . ?
C4A B17A 1.680(11) . ?
C4A B13A 1.691(11) . ?
C4A B21A 1.694(10) . ?
C4A B16A 1.707(12) . ?
C5A C9A 1.376(12) . ?
C5A C6A 1.418(12) . ?
C5A H5AA 0.9800 . ?
C6A C7A 1.357(12) . ?
C6A H6AA 0.9800 . ?
C7A C8A 1.407(13) . ?
C7A H7AA 0.9800 . ?
C8A C9A 1.390(12) . ?
C8A H8AA 0.9800 . ?
C9A H9AA 0.9800 . ?
C10A C11A 1.347(12) . ?
C10A C14A 1.372(11) . ?
C10A H10C 0.9800 . ?
C11A C12A 1.379(12) . ?
C11A H11C 0.9800 . ?
C12A C13A 1.371(11) . ?
C12A H12C 0.9800 . ?
C13A C14A 1.371(12) . ?
C13A H13C 0.9800 . ?
C14A H14C 0.9800 . ?
B3A B8A 1.672(14) . ?
B3A B7A 1.721(13) . ?
B3A B4A 1.755(13) . ?
B3A H3A 1.1000 . ?
B4A B8A 1.727(14) . ?
B4A B9A 1.741(14) . ?
B4A B5A 1.750(13) . ?
B4A H4A 1.1000 . ?
B5A B10A 1.756(14) . ?
B5A B9A 1.763(14) . ?
B5A B6A 1.766(13) . ?
B5A H5A 1.1000 . ?
B6A B10A 1.715(14) . ?
B6A B11A 1.722(13) . ?
B6A H6A 1.1000 . ?
B7A B8A 1.777(14) . ?
B7A B12A 1.784(14) . ?
B7A B11A 1.785(12) . ?
B7A H7A 1.1000 . ?
B8A B9A 1.774(13) . ?
B8A B12A 1.789(13) . ?
B8A H8A 1.1000 . ?
B9A B12A 1.749(13) . ?
B9A B10A 1.773(13) . ?
B9A H9A 1.1000 . ?
B10A B12A 1.745(13) . ?
B10A B11A 1.749(13) . ?
B10A H10A 1.1000 . ?
B11A B12A 1.759(14) . ?
B11A H11A 1.1000 . ?
B12A H12A 1.1000 . ?
B13A B17A 1.749(11) . ?
B13A B14A 1.763(13) . ?
B13A B18A 1.766(11) . ?
B13A H13A 1.1000 . ?
B14A B15A 1.758(13) . ?
B14A B18A 1.777(12) . ?
B14A B19A 1.788(12) . ?
B14A H14A 1.1000 . ?
B15A B19A 1.758(12) . ?
B15A B16A 1.764(12) . ?
B15A B20A 1.766(12) . ?
B15A H15A 1.1000 . ?
B16A B20A 1.762(11) . ?
B16A B21A 1.769(13) . ?
B16A H16A 1.1000 . ?
B17A B22A 1.742(13) . ?
B17A B21A 1.755(13) . ?
B17A B18A 1.788(13) . ?
B17A H17A 1.1000 . ?
B18A B22A 1.759(12) . ?
B18A B19A 1.772(13) . ?
B18A H18A 1.1000 . ?
B19A B20A 1.752(12) . ?
B19A B22A 1.781(13) . ?
B19A H19A 1.1000 . ?
B20A B22A 1.776(14) . ?
B20A B21A 1.780(13) . ?
B20A H20A 1.1000 . ?
B21A B22A 1.743(13) . ?
B21A H21A 1.1000 . ?
B22A H22A 1.1000 . ?
Co1B C8B 1.967(13) . ?
Co1B C6B 1.983(16) . ?
Co1B C5B 1.999(10) . ?
Co1B C7B 2.016(14) . ?
Co1B C9B 2.025(10) . ?
Co1B S2B 2.198(2) . ?
Co1B S1B 2.217(2) . ?
Co1B Ni1B 2.3712(15) . ?
Co2B C10B 2.027(9) . ?
Co2B C11B 2.029(9) . ?
Co2B C13B 2.040(10) . ?
Co2B C12B 2.040(10) . ?
Co2B C14B 2.052(9) . ?
Co2B S3B 2.194(2) . ?
Co2B S4B 2.206(2) . ?
Co2B Ni1B 2.3614(18) . ?
Ni1B S2B 2.256(2) . ?
Ni1B S3B 2.273(3) . ?
Ni1B S4B 2.314(2) . ?
Ni1B S1B 2.346(3) . ?
S1B C1B 1.786(8) . ?
S2B C2B 1.816(9) . ?
S3B C3B 1.852(7) . ?
S4B C4B 1.800(7) . ?
C1B C2B 1.613(10) . ?
C1B B3B 1.707(11) . ?
C1B B4B 1.718(12) . ?
C1B B5B 1.736(12) . ?
C1B B6B 1.749(10) . ?
C2B B7B 1.697(11) . ?
C2B B11B 1.705(12) . ?
C2B B6B 1.725(12) . ?
C2B B3B 1.740(11) . ?
C3B C4B 1.608(9) . ?
C3B B15B 1.662(11) . ?
C3B B16B 1.679(12) . ?
C3B B13B 1.707(11) . ?
C3B B14B 1.707(11) . ?
C4B B16B 1.669(11) . ?
C4B B21B 1.691(11) . ?
C4B B13B 1.727(12) . ?
C4B B17B 1.731(10) . ?
C5B C6B 1.210(17) . ?
C5B C9B 1.349(15) . ?
C5B H5BA 0.9800 . ?
C6B C7B 1.31(2) . ?
C6B H6BA 0.9800 . ?
C7B C8B 1.34(2) . ?
C7B H7BA 0.9800 . ?
C8B C9B 1.306(18) . ?
C8B H8BA 0.9800 . ?
C9B H9BA 0.9800 . ?
C10B C11B 1.406(12) . ?
C10B C14B 1.410(12) . ?
C10B H10D 0.9800 . ?
C11B C12B 1.350(11) . ?
C11B H11D 0.9800 . ?
C12B C13B 1.408(11) . ?
C12B H12D 0.9800 . ?
C13B C14B 1.386(12) . ?
C13B H13D 0.9800 . ?
C14B H14D 0.9800 . ?
B3B B8B 1.722(14) . ?
B3B B4B 1.739(14) . ?
B3B B7B 1.774(12) . ?
B3B H3B 1.1000 . ?
B4B B8B 1.762(13) . ?
B4B B9B 1.767(13) . ?
B4B B5B 1.767(13) . ?
B4B H4B 1.1000 . ?
B5B B6B 1.769(13) . ?
B5B B9B 1.803(13) . ?
B5B B10B 1.804(13) . ?
B5B H5B 1.1000 . ?
B6B B11B 1.742(13) . ?
B6B B10B 1.759(14) . ?
B6B H6B 1.1000 . ?
B7B B11B 1.755(13) . ?
B7B B12B 1.770(15) . ?
B7B B8B 1.779(14) . ?
B7B H7B 1.1000 . ?
B8B B12B 1.767(13) . ?
B8B B9B 1.768(14) . ?
B8B H8B 1.1000 . ?
B9B B10B 1.762(13) . ?
B9B B12B 1.775(14) . ?
B9B H9B 1.1000 . ?
B10B B11B 1.742(15) . ?
B10B B12B 1.759(14) . ?
B10B H10B 1.1000 . ?
B11B B12B 1.757(14) . ?
B11B H11B 1.1000 . ?
B12B H12B 1.1000 . ?
B13B B17B 1.738(12) . ?
B13B B18B 1.741(12) . ?
B13B B14B 1.757(13) . ?
B13B H13B 1.1000 . ?
B14B B18B 1.758(12) . ?
B14B B15B 1.771(14) . ?
B14B B19B 1.775(14) . ?
B14B H14B 1.1000 . ?
B15B B19B 1.740(12) . ?
B15B B20B 1.749(13) . ?
B15B B16B 1.759(13) . ?
B15B H15B 1.1000 . ?
B16B B20B 1.736(12) . ?
B16B B21B 1.747(12) . ?
B16B H16B 1.1000 . ?
B17B B22B 1.742(13) . ?
B17B B18B 1.760(13) . ?
B17B B21B 1.784(14) . ?
B17B H17B 1.1000 . ?
B18B B19B 1.763(14) . ?
B18B B22B 1.764(14) . ?
B18B H18B 1.1000 . ?
B19B B20B 1.724(15) . ?
B19B B22B 1.745(13) . ?
B19B H19B 1.1000 . ?
B20B B22B 1.730(14) . ?
B20B B21B 1.783(14) . ?
B20B H20B 1.1000 . ?
B21B B22B 1.761(13) . ?
B21B H21B 1.1000 . ?
B22B H22B 1.1000 . ?
